data_2104590
loop_
_publ_author_name
'Marsh, Richard E.'

_publ_section_title
;
 Space groups <i>P</i>1 and <i>Cc</i>: how are they doing?
;
_journal_coeditor_code BK5088
_journal_issue 6
_journal_name_full 'Acta Crystallographica Section B'
_journal_page_first 782
_journal_page_last 783
_journal_paper_doi 10.1107/S0108768109046448
_journal_volume 65
_journal_year 2009
_chemical_formula_moiety 'C19 H18 N2 O2 S'
_chemical_formula_sum 'C19 H18 N2 O2 S'
_chemical_formula_weight 337.41
_chemical_melting_point 122.5(5)
_chemical_name_systematic
;
N-(1-(1H-Pyrrol-2-yl)-2-phenylethylidene)-4-methylbenzenesulfonamide
;
_space_group_IT_number 2
_symmetry_cell_setting triclinic
_symmetry_space_group_name_Hall '-P 1'
_symmetry_space_group_name_H-M 'P -1'
_cell_angle_alpha 93.371(3)
_cell_angle_beta 91.847(3)
_cell_angle_gamma 113.377(2)
_cell_formula_units_Z 2
_cell_length_a 9.4284(11)
_cell_length_b 9.5140(10)
_cell_length_c 10.4025(12)
_cell_measurement_reflns_used 1289
_cell_measurement_temperature 296(2)
_cell_measurement_theta_max 24.97
_cell_measurement_theta_min 2.34
_cell_volume 853.47(17)
_diffrn_measurement_device_type 'CCD area detector'
_diffrn_radiation_monochromator graphite
_diffrn_radiation_source 'fine-focus sealed tube'
_diffrn_radiation_type MoK\a
_diffrn_radiation_wavelength 0.71073
_exptl_crystal_colour light
_exptl_crystal_density_diffrn 1.313
_exptl_crystal_density_method 'not measured'
_exptl_crystal_description square
_exptl_crystal_F_000 354
_exptl_crystal_size_max 0.24
_exptl_crystal_size_mid 0.14
_exptl_crystal_size_min 0.14
_cod_data_source_file bk5088.cif
_cod_data_source_block CIZBOD
_cod_depositor_comments
;
The following automatic conversions were performed:
'_symmetry_cell_setting' value 'Triclinic' changed to 'triclinic'
according to '/home/saulius/struct/CIF-dictionaries/cif_core.dic'
dictionary named 'cif_core.dic' version 2.4.1 from 2010-06-29.

Automatic conversion script
Id: cif_fix_enum 1527 2010-12-29 10:47:43Z saulius 

The following automatic conversions were performed:

'_chemical_melting_point' value '122-123' was changed to '122.5(5)' -
the average value was taken and precision was estimated.

Automatic conversion script
Id: cif_fix_values 1646 2011-03-28 12:23:43Z adriana 

The following automatic conversions were performed:

'_chemical_melting_point' value '122-123' was changed to '122.5(5)' -
the average value was taken and precision was
estimated.

'_symmetry_cell_setting' value 'Triclinic' changed to
'triclinic' according to
/home/saulius/struct/CIF-dictionaries/cif_core.dic dictionary named
'cif_core.dic' version 2.4.1 from 2010-06-29.

Automatic conversion script
Id: cif_fix_values 1715 2011-07-08 13:25:40Z adriana 
;
_cod_original_sg_symbol_H-M P-1
_cod_database_code 2104590

loop_
_symmetry_equiv_pos_as_xyz
'x, y, z'
'-x, -y, -z'

loop_
_atom_site_label
_atom_site_type_symbol
_atom_site_fract_x
_atom_site_fract_y
_atom_site_fract_z
_atom_site_occupancy
S1 S 0.5487 0.6758 0.3127 1
O1 O 0.4662 0.7048 0.4184 1
O2 O 0.5479 0.7528 0.1986 1
N1 N 0.4940 0.4906 0.2910 1
C1 C 0.4129 0.3984 0.1926 1
C2 C 0.4040 0.2436 0.1933 1
N2 N 0.4596 0.1964 0.3005 1
H1 H 0.4939 0.2501 0.3774 1
C3 C 0.4520 0.0522 0.2664 1
H2 H 0.4826 -0.0070 0.3198 1
C4 C 0.3930 0.0090 0.1426 1
H3 H 0.3762 -0.0842 0.0976 1
C5 C 0.3621 0.1278 0.0953 1
H4 H 0.3210 0.1292 0.0132 1
C6 C 0.3262 0.4358 0.0844 1
H5 H 0.3806 0.5425 0.0674 1
H6 H 0.3234 0.3730 0.0068 1
C7 C 0.1622 0.4075 0.1173 1
C8 C 0.0446 0.2616 0.0996 1
H7 H 0.0670 0.1794 0.0690 1
C9 C -0.1046 0.2376 0.1269 1
H8 H -0.1822 0.1392 0.1148 1
C10 C -0.1399 0.3566 0.1714 1
H9 H -0.2412 0.3398 0.1889 1
C11 C -0.0256 0.5006 0.1901 1
H10 H -0.0492 0.5822 0.2204 1
C12 C 0.1249 0.5260 0.1643 1
H11 H 0.2020 0.6244 0.1787 1
C13 C 0.7418 0.7259 0.3675 1
C14 C 0.8610 0.8395 0.3124 1
H12 H 0.8400 0.8880 0.2438 1
C15 C 1.0124 0.8810 0.3604 1
H13 H 1.0920 0.9566 0.3231 1
C16 C 1.0465 0.8122 0.4624 1
C17 C 0.9248 0.6984 0.5160 1
H14 H 0.9457 0.6500 0.5844 1
C18 C 0.7738 0.6562 0.4702 1
H15 H 0.6940 0.5808 0.5085 1
C19 C 1.2124 0.8568 0.5134 1
H16 H 1.2558 0.7981 0.4736 1
H17 H 1.2148 0.8454 0.5982 1
H18 H 1.2712 0.9558 0.5007 1

loop_
_geom_angle_atom_site_label_1
_geom_angle_atom_site_label_2
_geom_angle_atom_site_label_3
_geom_angle
_geom_angle_site_symmetry_1
_geom_angle_site_symmetry_2
_geom_angle_site_symmetry_3
_geom_angle_publ_flag
O1 S1 O2 116.69 . . . yes
O1 S1 N1 107.11 . . . yes
O1 S1 C13 108.44 . . . yes
O2 S1 N1 115.62 . . . yes
O2 S1 C13 108.33 . . . yes
N1 S1 C13 99.05 . . . yes
S1 N1 C1 128.19 . . . yes
C2 N2 C3 106.64 . . . yes
C3 N2 H1 127.00 . . . no
C2 N2 H1 127.00 . . . no
N1 C1 C6 127.27 . . . yes
C2 C1 C6 118.23 . . . no
N1 C1 C2 114.46 . . . yes
C1 C2 C5 130.40 . . . no
N2 C2 C1 120.51 . . . yes
N2 C2 C5 108.67 . . . yes
N2 C3 C4 109.59 . . . yes
C3 C4 C5 108.12 . . . no
C2 C5 C4 106.97 . . . no
C1 C6 C7 111.59 . . . no
C8 C7 C12 117.95 . . . no
C6 C7 C8 121.01 . . . no
C6 C7 C12 121.03 . . . no
C7 C8 C9 120.62 . . . no
C8 C9 C10 120.65 . . . no
C9 C10 C11 119.52 . . . no
C10 C11 C12 120.42 . . . no
C7 C12 C11 120.83 . . . no
C14 C13 C18 119.87 . . . no
S1 C13 C14 120.59 . . . yes
S1 C13 C18 119.48 . . . yes
C13 C14 C15 119.56 . . . no
C14 C15 C16 121.35 . . . no
C15 C16 C19 121.08 . . . no
C15 C16 C17 117.99 . . . no
C17 C16 C19 120.92 . . . no
C16 C17 C18 121.53 . . . no
C13 C18 C17 119.70 . . . no
N2 C3 H2 125.00 . . . no
C4 C3 H2 125.00 . . . no
C3 C4 H3 126.00 . . . no
C5 C4 H3 126.00 . . . no
C2 C5 H4 127.00 . . . no
C4 C5 H4 127.00 . . . no
C1 C6 H5 109.00 . . . no
C1 C6 H6 109.00 . . . no
C7 C6 H5 109.00 . . . no
C7 C6 H6 109.00 . . . no
H5 C6 H6 108.00 . . . no
C7 C8 H7 120.00 . . . no
C9 C8 H7 120.00 . . . no
C8 C9 H8 120.00 . . . no
C10 C9 H8 120.00 . . . no
C9 C10 H9 120.00 . . . no
C11 C10 H9 120.00 . . . no
C10 C11 H10 120.00 . . . no
C12 C11 H10 120.00 . . . no
C7 C12 H11 120.00 . . . no
C11 C12 H11 120.00 . . . no
C13 C14 H12 120.00 . . . no
C15 C14 H12 120.00 . . . no
C14 C15 H13 119.00 . . . no
C16 C15 H13 119.00 . . . no
C16 C17 H14 119.00 . . . no
C18 C17 H14 119.00 . . . no
C13 C18 H15 120.00 . . . no
C17 C18 H15 120.00 . . . no
C16 C19 H16 112.00 . . . no
C16 C19 H17 110.00 . . . no
C16 C19 H18 111.00 . . . no
H16 C19 H17 109.00 . . . no
H16 C19 H18 108.00 . . . no
H17 C19 H18 108.00 . . . no

loop_
_geom_bond_atom_site_label_1
_geom_bond_atom_site_label_2
_geom_bond_distance
_geom_bond_site_symmetry_1
_geom_bond_site_symmetry_2
_geom_bond_publ_flag
S1 O1 1.4422 . . yes
S1 O2 1.4323 . . yes
S1 N1 1.6267 . . yes
S1 C13 1.7548 . . yes
N1 C1 1.3090 . . yes
N2 C2 1.3885 . . yes
N2 C3 1.3698 . . yes
N2 H1 0.9000 . . no
C1 C2 1.4420 . . no
C1 C6 1.5101 . . no
C2 C5 1.3805 . . no
C3 C4 1.3590 . . no
C4 C5 1.3863 . . no
C6 C7 1.5150 . . no
C7 C12 1.3765 . . no
C7 C8 1.3876 . . no
C8 C9 1.3748 . . no
C9 C10 1.3617 . . no
C10 C11 1.3637 . . no
C11 C12 1.3798 . . no
C13 C18 1.3760 . . no
C13 C14 1.3821 . . no
C14 C15 1.3880 . . no
C15 C16 1.3727 . . no
C16 C19 1.5171 . . no
C16 C17 1.3878 . . no
C17 C18 1.3767 . . no
C3 H2 0.9300 . . no
C4 H3 0.9300 . . no
C5 H4 0.9300 . . no
C6 H5 0.9700 . . no
C6 H6 0.9700 . . no
C8 H7 0.9300 . . no
C9 H8 0.9300 . . no
C10 H9 0.9300 . . no
C11 H10 0.9300 . . no
C12 H11 0.9300 . . no
C14 H12 0.9300 . . no
C15 H13 0.9200 . . no
C17 H14 0.9300 . . no
C18 H15 0.9300 . . no
C19 H16 0.9000 . . no
C19 H17 0.9000 . . no
C19 H18 0.9000 . . no

loop_
_cod_related_entry_id
_cod_related_entry_database
_cod_related_entry_code
1 ChemSpider 30654546
